data_4301820
loop_
_publ_author_name
'Chengfu Pi'
'Li Wan'
'Weiping Liu'
'Zaifu Pan'
'Haoyu Wu'
'Yunhua Wang'
'Wenjun Zheng'
'Linhong Weng'
'Zhenxia Chen'
'Limin Wu'

_publ_section_title
;
1,2,4-Diazaphospholide Complexes of Barium: Mechanism of Formation and
Crystallographic Characterization
;
_journal_name_full 'Inorganic Chemistry'
_journal_page_first 2967
_journal_page_last 2975
_journal_paper_doi 10.1021/ic802157g
_journal_volume 48
_journal_year 2009
_chemical_formula_sum 'C44 H52 Ba N4 O4 P2'
_chemical_formula_weight 900.18
_chemical_name_systematic
; 
 ? 
;
_space_group_IT_number 15
_symmetry_cell_setting monoclinic
_symmetry_space_group_name_Hall '-C 2yc'
_symmetry_space_group_name_H-M 'C 1 2/c 1'
_atom_sites_solution_hydrogens geom
_atom_sites_solution_primary direct
_atom_sites_solution_secondary difmap
_audit_creation_method SHELXL-97
_cell_angle_alpha 90.00
_cell_angle_beta 126.997(5)
_cell_angle_gamma 90.00
_cell_formula_units_Z 4
_cell_length_a 20.256(10)
_cell_length_b 19.749(10)
_cell_length_c 14.175(7)
_cell_measurement_reflns_used 819
_cell_measurement_temperature 293(2)
_cell_measurement_theta_max 23.713
_cell_measurement_theta_min 2.895
_cell_volume 4529(4)
_computing_cell_refinement 'Bruker SMART'
_computing_data_collection 'Bruker SMART'
_computing_data_reduction 'Bruker SHELXTL'
_computing_molecular_graphics 'Bruker SHELXTL'
_computing_publication_material 'Bruker SHELXTL'
_computing_structure_refinement 'SHELXL-97 (Sheldrick, 1997)'
_computing_structure_solution 'SHELXS-97 (Sheldrick, 1990)'
_diffrn_ambient_temperature 293(2)
_diffrn_measured_fraction_theta_full 0.996
_diffrn_measured_fraction_theta_max 0.996
_diffrn_measurement_device_type 'CCD area detector'
_diffrn_measurement_method 'phi and omega scans'
_diffrn_radiation_monochromator graphite
_diffrn_radiation_source 'fine-focus sealed tube'
_diffrn_radiation_type MoK\a
_diffrn_radiation_wavelength 0.71073
_diffrn_reflns_av_R_equivalents 0.0447
_diffrn_reflns_av_sigmaI/netI 0.0570
_diffrn_reflns_limit_h_max 24
_diffrn_reflns_limit_h_min -24
_diffrn_reflns_limit_k_max 13
_diffrn_reflns_limit_k_min -24
_diffrn_reflns_limit_l_max 16
_diffrn_reflns_limit_l_min -17
_diffrn_reflns_number 10071
_diffrn_reflns_theta_full 26.01
_diffrn_reflns_theta_max 26.01
_diffrn_reflns_theta_min 1.63
_exptl_absorpt_coefficient_mu 0.991
_exptl_absorpt_correction_T_max 0.9074
_exptl_absorpt_correction_T_min 0.8904
_exptl_absorpt_correction_type multi-scan
_exptl_absorpt_process_details sadabs
_exptl_crystal_colour colorless
_exptl_crystal_density_diffrn 1.320
_exptl_crystal_density_method 'not measured'
_exptl_crystal_description prism
_exptl_crystal_F_000 1848
_exptl_crystal_size_max 0.12
_exptl_crystal_size_mid 0.10
_exptl_crystal_size_min 0.10
_refine_diff_density_max 0.785
_refine_diff_density_min -0.318
_refine_diff_density_rms 0.072
_refine_ls_extinction_method none
_refine_ls_goodness_of_fit_ref 1.035
_refine_ls_hydrogen_treatment constr
_refine_ls_matrix_type full
_refine_ls_number_parameters 250
_refine_ls_number_reflns 4447
_refine_ls_number_restraints 6
_refine_ls_restrained_S_all 1.045
_refine_ls_R_factor_all 0.0784
_refine_ls_R_factor_gt 0.0499
_refine_ls_shift/su_max 0.000
_refine_ls_shift/su_mean 0.000
_refine_ls_structure_factor_coef Fsqd
_refine_ls_weighting_details 'calc w=1/[\s^2^(Fo^2^)+(0.0876P)^2^+0.0000P] where P=(Fo^2^+2Fc^2^)/3'
_refine_ls_weighting_scheme calc
_refine_ls_wR_factor_gt 0.1544
_refine_ls_wR_factor_ref 0.1647
_reflns_number_gt 2772
_reflns_number_total 4447
_reflns_threshold_expression >2sigma(I)
_cod_data_source_file ic802157g_si_001.cif
_cod_data_source_block f80714b
_cod_depositor_comments
;
The following automatic conversions were performed:
'_symmetry_cell_setting' value 'Monoclinic' changed to 'monoclinic'
according to '/home/saulius/struct/CIF-dictionaries/cif_core.dic'
dictionary named 'cif_core.dic' version 2.4.1 from 2010-06-29.

Automatic conversion script
Id: cif_fix_enum 1527 2010-12-29 10:47:43Z saulius 
;
_cod_original_sg_symbol_H-M 'C 2/c'
_cod_database_code 4301820

loop_
_symmetry_equiv_pos_as_xyz
'x, y, z'
'-x, y, -z+1/2'
'x+1/2, y+1/2, z'
'-x+1/2, y+1/2, -z+1/2'
'-x, -y, -z'
'x, -y, z-1/2'
'-x+1/2, -y+1/2, -z'
'x+1/2, -y+1/2, z-1/2'

loop_
_atom_site_label
_atom_site_type_symbol
_atom_site_fract_x
_atom_site_fract_y
_atom_site_fract_z
_atom_site_U_iso_or_equiv
_atom_site_adp_type
_atom_site_occupancy
_atom_site_symmetry_multiplicity
_atom_site_calc_flag
_atom_site_refinement_flags
_atom_site_disorder_assembly
_atom_site_disorder_group
Ba1 Ba 0.0000 0.36528(2) 0.2500 0.0737(2) Uani 1 2 d S . .
P1 P 0.0000 0.62996(9) 0.2500 0.0768(6) Uani 1 2 d S . .
P2 P 0.0000 0.10051(9) 0.2500 0.0721(5) Uani 1 2 d S . .
N1 N 0.0417(3) 0.5033(2) 0.2795(4) 0.0703(12) Uani 1 1 d . . .
N2 N -0.0087(3) 0.2279(2) 0.1953(4) 0.0759(12) Uani 1 1 d . . .
O1 O 0.1357(3) 0.3646(2) 0.4826(4) 0.1090(15) Uani 1 1 d . . .
O2 O -0.0946(4) 0.3648(2) 0.3283(6) 0.1222(19) Uani 1 1 d . . .
C1 C 0.0732(3) 0.5656(2) 0.3005(4) 0.0613(12) Uani 1 1 d . . .
C2 C 0.1631(3) 0.5751(3) 0.3644(5) 0.0762(15) Uani 1 1 d . . .
C3 C 0.2161(4) 0.5182(4) 0.4081(6) 0.0965(19) Uani 1 1 d . . .
H3A H 0.1941 0.4749 0.3954 0.116 Uiso 1 1 calc R . .
C4 C 0.2998(5) 0.5264(6) 0.4693(8) 0.129(3) Uani 1 1 d . . .
H4A H 0.3341 0.4886 0.4972 0.155 Uiso 1 1 calc R . .
C5 C 0.3333(6) 0.5900(9) 0.4897(9) 0.156(5) Uani 1 1 d . . .
H5A H 0.3899 0.5949 0.5299 0.187 Uiso 1 1 calc R . .
C6 C 0.2845(6) 0.6452(6) 0.4518(8) 0.145(4) Uani 1 1 d . . .
H6A H 0.3077 0.6881 0.4675 0.174 Uiso 1 1 calc R . .
C7 C 0.1982(4) 0.6381(4) 0.3883(6) 0.101(2) Uani 1 1 d . . .
H7A H 0.1649 0.6764 0.3625 0.121 Uiso 1 1 calc R . .
C8 C -0.0150(3) 0.1654(3) 0.1532(5) 0.0656(13) Uani 1 1 d . . .
C9 C -0.0337(3) 0.1565(3) 0.0359(5) 0.0721(14) Uani 1 1 d . . .
C10 C -0.0377(5) 0.2127(4) -0.0279(7) 0.105(2) Uani 1 1 d . . .
H10A H -0.0293 0.2561 0.0028 0.126 Uiso 1 1 calc R . .
C11 C -0.0539(6) 0.2031(5) -0.1366(8) 0.127(3) Uani 1 1 d . . .
H11A H -0.0562 0.2406 -0.1781 0.152 Uiso 1 1 calc R . .
C12 C -0.0668(5) 0.1403(5) -0.1854(8) 0.119(3) Uani 1 1 d . . .
H12A H -0.0780 0.1350 -0.2589 0.142 Uiso 1 1 calc R . .
C13 C -0.0628(4) 0.0848(5) -0.1230(7) 0.105(2) Uani 1 1 d . . .
H13A H -0.0717 0.0415 -0.1543 0.126 Uiso 1 1 calc R . .
C14 C -0.0457(4) 0.0940(3) -0.0145(6) 0.0860(17) Uani 1 1 d . . .
H14A H -0.0420 0.0560 0.0271 0.103 Uiso 1 1 calc R . .
C15 C 0.2029(6) 0.3186(5) 0.5380(10) 0.168(4) Uani 1 1 d . . .
H15A H 0.1872 0.2757 0.5525 0.202 Uiso 1 1 calc R . .
H15B H 0.2200 0.3105 0.4880 0.202 Uiso 1 1 calc R . .
C16 C 0.2682(7) 0.3486(6) 0.6459(13) 0.183(4) Uani 1 1 d U . .
H16A H 0.3175 0.3504 0.6496 0.219 Uiso 1 1 calc R . .
H16B H 0.2802 0.3212 0.7114 0.219 Uiso 1 1 calc R . .
C17 C 0.2454(7) 0.4166(6) 0.6557(8) 0.176(5) Uani 1 1 d . . .
H17A H 0.2711 0.4505 0.6379 0.211 Uiso 1 1 calc R . .
H17B H 0.2608 0.4248 0.7341 0.211 Uiso 1 1 calc R . .
C18 C 0.1551(6) 0.4165(5) 0.5665(8) 0.131(3) Uani 1 1 d . . .
H18A H 0.1283 0.4072 0.6032 0.157 Uiso 1 1 calc R . .
H18B H 0.1364 0.4602 0.5276 0.157 Uiso 1 1 calc R . .
C19 C -0.1101(5) 0.4182(4) 0.3783(7) 0.113(2) Uani 1 1 d . . .
H19A H -0.1080 0.4616 0.3479 0.136 Uiso 1 1 calc R . .
H19B H -0.0699 0.4183 0.4636 0.136 Uiso 1 1 calc R . .
C20 C -0.1953(7) 0.4045(5) 0.3423(10) 0.142(3) Uani 1 1 d . . .
H20A H -0.1991 0.4163 0.4052 0.171 Uiso 1 1 calc R . .
H20B H -0.2364 0.4301 0.2721 0.171 Uiso 1 1 calc R . .
C21 C -0.2065(9) 0.3321(5) 0.3187(16) 0.217(7) Uani 1 1 d . . .
H21A H -0.1985 0.3081 0.3845 0.260 Uiso 1 1 calc R . .
H21B H -0.2618 0.3228 0.2482 0.260 Uiso 1 1 calc R . .
C22 C -0.1502(7) 0.3125(5) 0.3037(14) 0.211(7) Uani 1 1 d . . .
H22B H -0.1783 0.2976 0.2228 0.253 Uiso 1 1 calc R . .
H22A H -0.1195 0.2744 0.3551 0.253 Uiso 1 1 calc R . .

loop_
_atom_site_aniso_label
_atom_site_aniso_U_11
_atom_site_aniso_U_22
_atom_site_aniso_U_33
_atom_site_aniso_U_23
_atom_site_aniso_U_13
_atom_site_aniso_U_12
Ba1 0.0768(3) 0.0413(3) 0.0954(4) 0.000 0.0478(3) 0.000
P1 0.0805(13) 0.0413(9) 0.0942(15) 0.000 0.0449(12) 0.000
P2 0.0903(14) 0.0411(9) 0.0876(14) 0.000 0.0549(12) 0.000
N1 0.067(2) 0.043(2) 0.091(3) 0.0030(19) 0.043(3) 0.0026(17)
N2 0.084(3) 0.050(2) 0.087(3) 0.003(2) 0.047(3) -0.001(2)
O1 0.109(3) 0.076(3) 0.098(3) -0.009(2) 0.038(3) 0.017(2)
O2 0.139(4) 0.077(3) 0.205(6) -0.020(3) 0.133(5) -0.010(3)
C1 0.065(3) 0.054(3) 0.063(3) -0.001(2) 0.037(2) -0.001(2)
C2 0.069(3) 0.091(4) 0.063(3) -0.008(3) 0.037(3) -0.008(3)
C3 0.073(4) 0.109(5) 0.098(5) 0.000(4) 0.046(4) 0.011(4)
C4 0.074(5) 0.171(9) 0.121(6) -0.009(6) 0.049(5) 0.005(5)
C5 0.067(5) 0.276(17) 0.106(7) -0.028(9) 0.043(5) -0.027(8)
C6 0.109(7) 0.194(11) 0.109(6) -0.018(7) 0.054(6) -0.074(7)
C7 0.080(4) 0.100(5) 0.101(5) 0.003(4) 0.043(4) -0.022(4)
C8 0.060(3) 0.050(3) 0.082(4) 0.001(3) 0.040(3) -0.001(2)
C9 0.064(3) 0.073(3) 0.084(4) 0.013(3) 0.047(3) 0.005(3)
C10 0.128(6) 0.083(5) 0.104(5) 0.015(4) 0.070(5) 0.004(4)
C11 0.154(8) 0.133(8) 0.100(6) 0.036(5) 0.080(6) 0.016(6)
C12 0.094(5) 0.173(10) 0.090(5) 0.005(6) 0.056(4) 0.018(5)
C13 0.100(5) 0.127(7) 0.097(5) -0.019(5) 0.064(4) -0.009(4)
C14 0.097(4) 0.081(4) 0.087(4) -0.015(3) 0.059(4) -0.012(3)
C15 0.133(7) 0.108(7) 0.171(9) -0.001(7) 0.042(7) 0.053(6)
C16 0.138(7) 0.127(7) 0.196(8) 0.020(6) 0.054(6) 0.011(6)
C17 0.176(10) 0.167(11) 0.085(6) -0.010(6) 0.026(6) -0.014(8)
C18 0.169(8) 0.114(7) 0.106(6) -0.006(5) 0.081(6) 0.020(6)
C19 0.152(7) 0.094(5) 0.111(6) -0.009(4) 0.088(5) -0.006(5)
C20 0.170(8) 0.145(8) 0.182(9) -0.016(7) 0.143(8) 0.000(7)
C21 0.242(14) 0.094(7) 0.45(2) -0.048(10) 0.282(17) -0.032(7)
C22 0.205(11) 0.103(7) 0.43(2) -0.066(10) 0.249(15) -0.043(7)

loop_
_atom_type_symbol
_atom_type_description
_atom_type_scat_dispersion_real
_atom_type_scat_dispersion_imag
_atom_type_scat_source
C C 0.0033 0.0016 'International Tables Vol C Tables 4.2.6.8 and 6.1.1.4'
H H 0.0000 0.0000 'International Tables Vol C Tables 4.2.6.8 and 6.1.1.4'
N N 0.0061 0.0033 'International Tables Vol C Tables 4.2.6.8 and 6.1.1.4'
O O 0.0106 0.0060 'International Tables Vol C Tables 4.2.6.8 and 6.1.1.4'
P P 0.1023 0.0942 'International Tables Vol C Tables 4.2.6.8 and 6.1.1.4'
Ba Ba -0.3244 2.2819 'International Tables Vol C Tables 4.2.6.8 and 6.1.1.4'

loop_
_geom_angle_atom_site_label_1
_geom_angle_atom_site_label_2
_geom_angle_atom_site_label_3
_geom_angle
_geom_angle_site_symmetry_1
_geom_angle_site_symmetry_3
_geom_angle_publ_flag
O2 Ba1 O2 179.59(19) . 2 ?
O2 Ba1 O1 92.7(2) . 2 ?
O2 Ba1 O1 87.26(19) 2 2 ?
O2 Ba1 O1 87.3(2) . . ?
O2 Ba1 O1 92.7(2) 2 . ?
O1 Ba1 O1 179.46(18) 2 . ?
O2 Ba1 N2 99.56(13) . . ?
O2 Ba1 N2 80.04(14) 2 . ?
O1 Ba1 N2 79.15(13) 2 . ?
O1 Ba1 N2 100.31(13) . . ?
O2 Ba1 N2 80.04(14) . 2 ?
O2 Ba1 N2 99.56(13) 2 2 ?
O1 Ba1 N2 100.31(13) 2 2 ?
O1 Ba1 N2 79.15(13) . 2 ?
N2 Ba1 N2 28.27(19) . 2 ?
O2 Ba1 N1 99.49(13) . . ?
O2 Ba1 N1 80.91(14) 2 . ?
O1 Ba1 N1 100.23(13) 2 . ?
O1 Ba1 N1 80.31(13) . . ?
N2 Ba1 N1 160.95(15) . . ?
N2 Ba1 N1 159.45(15) 2 . ?
O2 Ba1 N1 80.91(14) . 2 ?
O2 Ba1 N1 99.49(13) 2 2 ?
O1 Ba1 N1 80.31(13) 2 2 ?
O1 Ba1 N1 100.23(13) . 2 ?
N2 Ba1 N1 159.45(14) . 2 ?
N2 Ba1 N1 160.95(15) 2 2 ?
N1 Ba1 N1 28.06(17) . 2 ?
C1 P1 C1 86.6(3) 2 . ?
C8 P2 C8 86.9(4) 2 . ?
C1 N1 N1 112.7(3) . 2 ?
C1 N1 Ba1 171.3(3) . . ?
N1 N1 Ba1 75.97(9) 2 . ?
C8 N2 N2 113.3(3) . 2 ?
C8 N2 Ba1 170.9(4) . . ?
N2 N2 Ba1 75.87(9) 2 . ?
C15 O1 C18 107.8(6) . . ?
C15 O1 Ba1 127.1(5) . . ?
C18 O1 Ba1 124.8(4) . . ?
C22 O2 C19 106.7(6) . . ?
C22 O2 Ba1 123.7(5) . . ?
C19 O2 Ba1 128.7(4) . . ?
N1 C1 C2 119.9(4) . . ?
N1 C1 P1 114.0(3) . . ?
C2 C1 P1 126.0(4) . . ?
C7 C2 C3 118.0(6) . . ?
C7 C2 C1 122.0(5) . . ?
C3 C2 C1 119.9(5) . . ?
C4 C3 C2 120.4(8) . . ?
C4 C3 H3A 119.8 . . ?
C2 C3 H3A 119.8 . . ?
C5 C4 C3 120.5(9) . . ?
C5 C4 H4A 119.8 . . ?
C3 C4 H4A 119.8 . . ?
C6 C5 C4 120.3(9) . . ?
C6 C5 H5A 119.8 . . ?
C4 C5 H5A 119.8 . . ?
C5 C6 C7 120.3(10) . . ?
C5 C6 H6A 119.9 . . ?
C7 C6 H6A 119.9 . . ?
C2 C7 C6 120.4(8) . . ?
C2 C7 H7A 119.8 . . ?
C6 C7 H7A 119.8 . . ?
N2 C8 C9 120.1(5) . . ?
N2 C8 P2 113.3(4) . . ?
C9 C8 P2 126.6(4) . . ?
C14 C9 C10 116.8(6) . . ?
C14 C9 C8 122.6(5) . . ?
C10 C9 C8 120.5(6) . . ?
C11 C10 C9 119.6(7) . . ?
C11 C10 H10A 120.2 . . ?
C9 C10 H10A 120.2 . . ?
C12 C11 C10 122.3(8) . . ?
C12 C11 H11A 118.9 . . ?
C10 C11 H11A 118.9 . . ?
C11 C12 C13 118.4(8) . . ?
C11 C12 H12A 120.8 . . ?
C13 C12 H12A 120.8 . . ?
C14 C13 C12 119.5(8) . . ?
C14 C13 H13A 120.3 . . ?
C12 C13 H13A 120.3 . . ?
C13 C14 C9 123.4(7) . . ?
C13 C14 H14A 118.3 . . ?
C9 C14 H14A 118.3 . . ?
C16 C15 O1 107.0(8) . . ?
C16 C15 H15A 110.3 . . ?
O1 C15 H15A 110.3 . . ?
C16 C15 H15B 110.3 . . ?
O1 C15 H15B 110.3 . . ?
H15A C15 H15B 108.6 . . ?
C15 C16 C17 110.2(9) . . ?
C15 C16 H16A 109.6 . . ?
C17 C16 H16A 109.6 . . ?
C15 C16 H16B 109.6 . . ?
C17 C16 H16B 109.6 . . ?
H16A C16 H16B 108.1 . . ?
C16 C17 C18 102.6(9) . . ?
C16 C17 H17A 111.2 . . ?
C18 C17 H17A 111.2 . . ?
C16 C17 H17B 111.2 . . ?
C18 C17 H17B 111.2 . . ?
H17A C17 H17B 109.2 . . ?
O1 C18 C17 107.1(7) . . ?
O1 C18 H18A 110.3 . . ?
C17 C18 H18A 110.3 . . ?
O1 C18 H18B 110.3 . . ?
C17 C18 H18B 110.3 . . ?
H18A C18 H18B 108.6 . . ?
O2 C19 C20 104.6(6) . . ?
O2 C19 H19A 110.8 . . ?
C20 C19 H19A 110.8 . . ?
O2 C19 H19B 110.8 . . ?
C20 C19 H19B 110.8 . . ?
H19A C19 H19B 108.9 . . ?
C21 C20 C19 104.2(7) . . ?
C21 C20 H20A 110.9 . . ?
C19 C20 H20A 110.9 . . ?
C21 C20 H20B 110.9 . . ?
C19 C20 H20B 110.9 . . ?
H20A C20 H20B 108.9 . . ?
C22 C21 C20 106.9(8) . . ?
C22 C21 H21A 110.3 . . ?
C20 C21 H21A 110.3 . . ?
C22 C21 H21B 110.3 . . ?
C20 C21 H21B 110.3 . . ?
H21A C21 H21B 108.6 . . ?
C21 C22 O2 112.4(8) . . ?
C21 C22 H22B 109.1 . . ?
O2 C22 H22B 109.1 . . ?
C21 C22 H22A 109.1 . . ?
O2 C22 H22A 109.1 . . ?
H22B C22 H22A 107.9 . . ?

loop_
_geom_bond_atom_site_label_1
_geom_bond_atom_site_label_2
_geom_bond_distance
_geom_bond_site_symmetry_2
_geom_bond_publ_flag
Ba1 O2 2.732(5) . ?
Ba1 O2 2.732(5) 2 ?
Ba1 O1 2.742(5) 2 ?
Ba1 O1 2.742(5) . ?
Ba1 N2 2.797(4) . ?
Ba1 N2 2.797(4) 2 ?
Ba1 N1 2.809(4) . ?
Ba1 N1 2.809(4) 2 ?
P1 C1 1.745(5) 2 ?
P1 C1 1.745(5) . ?
P2 C8 1.766(5) 2 ?
P2 C8 1.766(5) . ?
N1 C1 1.335(6) . ?
N1 N1 1.362(8) 2 ?
N2 C8 1.344(6) . ?
N2 N2 1.366(9) 2 ?
O1 C15 1.418(9) . ?
O1 C18 1.433(9) . ?
O2 C22 1.408(10) . ?
O2 C19 1.408(8) . ?
C1 C2 1.480(7) . ?
C2 C7 1.370(8) . ?
C2 C3 1.413(9) . ?
C3 C4 1.373(11) . ?
C3 H3A 0.9300 . ?
C4 C5 1.372(15) . ?
C4 H4A 0.9300 . ?
C5 C6 1.348(16) . ?
C5 H5A 0.9300 . ?
C6 C7 1.411(12) . ?
C6 H6A 0.9300 . ?
C7 H7A 0.9300 . ?
C8 C9 1.476(8) . ?
C9 C14 1.373(8) . ?
C9 C10 1.404(8) . ?
C10 C11 1.381(11) . ?
C10 H10A 0.9300 . ?
C11 C12 1.366(11) . ?
C11 H11A 0.9300 . ?
C12 C13 1.380(11) . ?
C12 H12A 0.9300 . ?
C13 C14 1.369(9) . ?
C13 H13A 0.9300 . ?
C14 H14A 0.9300 . ?
C15 C16 1.415(14) . ?
C15 H15A 0.9700 . ?
C15 H15B 0.9700 . ?
C16 C17 1.453(15) . ?
C16 H16A 0.9700 . ?
C16 H16B 0.9700 . ?
C17 C18 1.469(12) . ?
C17 H17A 0.9700 . ?
C17 H17B 0.9700 . ?
C18 H18A 0.9700 . ?
C18 H18B 0.9700 . ?
C19 C20 1.500(12) . ?
C19 H19A 0.9700 . ?
C19 H19B 0.9700 . ?
C20 C21 1.455(15) . ?
C20 H20A 0.9700 . ?
C20 H20B 0.9700 . ?
C21 C22 1.337(12) . ?
C21 H21A 0.9700 . ?
C21 H21B 0.9700 . ?
C22 H22B 0.9700 . ?
C22 H22A 0.9700 . ?
